data_7062658
loop_
_publ_author_name
'Mautner, Franz A.'
'Fischer, Roland C.'
'Torvisco, Ana'
'Nakashima, Kai'
'Handa, Makoto'
'Mikuriya, Masahiro'
'Salem, Nahed M. H.'
'Overby, Gabriel J.'
'Maier, Madison R.'
'Louka, Febee R.'
'Massoud, Salah S.'

_publ_section_title
;
 Structure and magnetic characterization of some bicompartmental [N6O2]
 divalent metal(ii) complexes using bis(phenolato) ligands bearing two
 pendant bis(pyridyl) amine arms
;
_journal_issue 33
_journal_name_full 'New Journal of Chemistry'
_journal_page_first 15638
_journal_page_last 15649
_journal_paper_doi 10.1039/D3NJ02380J
_journal_volume 47
_journal_year 2023
_chemical_formula_moiety 'C43 H43 Cd2 Cl2 N6 O7, F6 P, H2 O'
_chemical_formula_sum 'C43 H45 Cd2 Cl2 F6 N6 O8 P'
_chemical_formula_weight 1214.52
_space_group_crystal_system monoclinic
_space_group_IT_number 14
_space_group_name_Hall '-P 2yn'
_space_group_name_H-M_alt 'P 1 21/n 1'
_atom_sites_solution_hydrogens mixed
_atom_sites_solution_primary dual
_audit_creation_date 2021-02-23
_audit_creation_method
;
Olex2 1.3
(compiled 2020.11.12 svn.r5f609507 for OlexSys, GUI svn.r6272)
;
_audit_update_record
;
2023-05-20 deposited with the CCDC.	2023-07-20 downloaded from the CCDC.
;
_cell_angle_alpha 90
_cell_angle_beta 102.122(3)
_cell_angle_gamma 90
_cell_formula_units_Z 4
_cell_length_a 17.1145(9)
_cell_length_b 14.5430(7)
_cell_length_c 20.9676(10)
_cell_measurement_reflns_used 9814
_cell_measurement_temperature 100.02
_cell_measurement_theta_max 27.23
_cell_measurement_theta_min 2.22
_cell_volume 5102.4(4)
_computing_cell_refinement 'SAINT V8.38A (Bruker, 2018)'
_computing_data_reduction 'SAINT V8.38A (Bruker, 2018)'
_computing_molecular_graphics 'Olex2 1.3 (Dolomanov et al., 2009)'
_computing_publication_material 'Olex2 1.3 (Dolomanov et al., 2009)'
_computing_structure_refinement 'SHELXL 2014/7 (Sheldrick, 2015)'
_computing_structure_solution 'SHELXD  (Sheldrick, 2008)'
_diffrn_ambient_temperature 100.02
_diffrn_detector 'Bruker APEX2 area detector'
_diffrn_detector_area_resol_mean 7.9
_diffrn_detector_type 'CCD area detector'
_diffrn_measured_fraction_theta_full 0.998
_diffrn_measured_fraction_theta_max 0.997
_diffrn_measurement_device 'three-circle diffractometer'
_diffrn_measurement_device_type 'Bruker SMART APEX2 area detector'
_diffrn_measurement_method '\w and \f scans'
_diffrn_radiation_monochromator 'mirror optics'
_diffrn_radiation_probe x-ray
_diffrn_radiation_type MoK\a
_diffrn_radiation_wavelength 0.71073
_diffrn_reflns_av_R_equivalents 0.1267
_diffrn_reflns_av_unetI/netI 0.0728
_diffrn_reflns_Laue_measured_fraction_full 0.998
_diffrn_reflns_Laue_measured_fraction_max 0.997
_diffrn_reflns_limit_h_max 20
_diffrn_reflns_limit_h_min -22
_diffrn_reflns_limit_k_max 18
_diffrn_reflns_limit_k_min -18
_diffrn_reflns_limit_l_max 27
_diffrn_reflns_limit_l_min -25
_diffrn_reflns_number 141635
_diffrn_reflns_point_group_measured_fraction_full 0.998
_diffrn_reflns_point_group_measured_fraction_max 0.997
_diffrn_reflns_theta_full 25.242
_diffrn_reflns_theta_max 27.515
_diffrn_reflns_theta_min 1.717
_diffrn_source 'microfocus sealed X-ray tube'
_diffrn_source_current 0.97
_diffrn_source_power 0.0485
_diffrn_source_type 'Incoatec I\ms'
_diffrn_source_voltage 50.0
_diffrn_standards_number 0
_exptl_absorpt_coefficient_mu 1.031
_exptl_absorpt_correction_T_max 0.7456
_exptl_absorpt_correction_T_min 0.5250
_exptl_absorpt_correction_type multi-scan
_exptl_absorpt_process_details
;
SADABS-2016/2 (Bruker,2016) was used for absorption correction.
wR2(int) was 0.1393 before and 0.0978 after correction.
The Ratio of minimum to maximum transmission is 0.7041.
The \l/2 correction factor is Not present.
;
_exptl_crystal_colour 'clear colourless'
_exptl_crystal_colour_lustre clear
_exptl_crystal_colour_primary colourless
_exptl_crystal_density_diffrn 1.581
_exptl_crystal_description block
_exptl_crystal_F_000 2432
_exptl_crystal_size_max 0.16
_exptl_crystal_size_mid 0.14
_exptl_crystal_size_min 0.11
_refine_diff_density_max 0.683
_refine_diff_density_min -0.893
_refine_diff_density_rms 0.109
_refine_ls_extinction_method none
_refine_ls_goodness_of_fit_ref 1.025
_refine_ls_hydrogen_treatment mixed
_refine_ls_matrix_type full
_refine_ls_number_parameters 623
_refine_ls_number_reflns 11704
_refine_ls_number_restraints 0
_refine_ls_restrained_S_all 1.025
_refine_ls_R_factor_all 0.0723
_refine_ls_R_factor_gt 0.0393
_refine_ls_shift/su_max 0.002
_refine_ls_shift/su_mean 0.000
_refine_ls_structure_factor_coef Fsqd
_refine_ls_weighting_details 'w=1/[\s^2^(Fo^2^)+(0.0064P)^2^+7.3354P] where P=(Fo^2^+2Fc^2^)/3'
_refine_ls_weighting_scheme calc
_refine_ls_wR_factor_gt 0.0651
_refine_ls_wR_factor_ref 0.0749
_reflns_Friedel_coverage 0.000
_reflns_number_gt 8526
_reflns_number_total 11704
_reflns_threshold_expression 'I > 2\s(I)'
_cod_data_source_file d3nj02380j2.cif
_cod_data_source_block rf2085a_0m
_cod_depositor_comments 'Adding full bibliography for 7062656--7062659.cif.'
_cod_database_code 7062658
_shelx_shelxl_version_number 2014/7
_shelx_space_group_comment
;
The symmetry employed for this shelxl refinement is uniquely defined
by the following loop, which should always be used as a source of
symmetry information in preference to the above space-group names.
They are only intended as comments.
;
_olex2_refinement_description
;
1. Fixed Uiso
 At 1.2 times of:
  All C(H) groups, All C(H,H) groups
 At 1.5 times of:
  All C(H,H,H) groups, All O(H,H) groups
2.a Free rotating group:
 O7(H7C,H7D)
2.b Rotating group:
 O5(H5A,H5B)
2.c Secondary CH2 refined with riding coordinates:
 C7(H7A,H7B), C8(H8A,H8B), C14(H14A,H14B), C20(H20A,H20B), C27(H27A,H27B),
 C28(H28A,H28B), C34(H34A,H34B)
2.d Aromatic/amide H refined with riding coordinates:
 C4(H4), C6(H6), C10(H10), C11(H11), C13(H13), C12(H12), C16(H16), C18(H18),
 C17(H17), C19(H19), C24(H24), C26(H26), C30(H30), C31(H31), C32(H32), C33(H33),
  C36(H36), C37(H37), C38(H38), C39(H39)
2.e Idealised Me refined as rotating group:
 C41(H41A,H41B,H41C), C43(H43A,H43B,H43C)
;
_olex2_submission_special_instructions 'No special instructions were received'

loop_
_space_group_symop_operation_xyz
'x, y, z'
'-x+1/2, y+1/2, -z+1/2'
'-x, -y, -z'
'x-1/2, -y-1/2, z-1/2'

loop_
_atom_site_label
_atom_site_type_symbol
_atom_site_fract_x
_atom_site_fract_y
_atom_site_fract_z
_atom_site_U_iso_or_equiv
_atom_site_adp_type
_atom_site_occupancy
_atom_site_site_symmetry_order
_atom_site_calc_flag
_atom_site_refinement_flags_posn
_atom_site_refinement_flags_adp
_atom_site_refinement_flags_occupancy
_atom_site_disorder_assembly
_atom_site_disorder_group
Cd2 Cd 0.67221(2) 0.73511(2) 0.38887(2) 0.01557(6) Uani 1 1 d . . . . .
C2 C 0.57195(17) 0.4122(2) 0.29521(13) 0.0144(6) Uani 1 1 d . . . . .
F2 F 0.23567(13) 0.75244(13) 0.50773(10) 0.0402(5) Uani 1 1 d . . . . .
O2 O 0.67434(12) 0.60691(13) 0.32722(9) 0.0162(4) Uani 1 1 d . . . . .
N2 N 0.40206(14) 0.45360(16) 0.20447(11) 0.0154(5) Uani 1 1 d . . . . .
Cl2 Cl 0.96948(5) 0.40862(5) 0.32189(4) 0.02495(18) Uani 1 1 d . . . . .
O5 O 0.47505(13) 0.54128(15) 0.37792(10) 0.0234(5) Uani 1 1 d . . . . .
H5A H 0.4325 0.5502 0.3939 0.035 Uiso 1 1 d R U . . .
H5B H 0.5114 0.5763 0.4015 0.035 Uiso 1 1 d R U . . .
C5 C 0.56064(18) 0.2289(2) 0.32894(15) 0.0176(7) Uani 1 1 d . . . . .
F5 F 0.12564(12) 0.66595(14) 0.50498(9) 0.0368(5) Uani 1 1 d . . . . .
N5 N 0.78446(15) 0.76500(16) 0.32909(11) 0.0161(5) Uani 1 1 d . . . . .
N4 N 0.46115(15) 0.61770(16) 0.16511(12) 0.0180(6) Uani 1 1 d . . . . .
C4 C 0.51062(18) 0.2622(2) 0.27376(14) 0.0168(6) Uani 1 1 d . . . . .
H4 H 0.4723 0.2229 0.2478 0.020 Uiso 1 1 calc R U . . .
O4 O 0.41815(13) 0.74150(14) 0.29029(11) 0.0246(5) Uani 1 1 d . . . . .
F4 F 0.09202(10) 0.68234(13) 0.39531(8) 0.0270(4) Uani 1 1 d . . . . .
N3 N 0.31489(15) 0.55812(18) 0.27341(12) 0.0206(6) Uani 1 1 d . . . . .
C3 C 0.51641(17) 0.3534(2) 0.25617(14) 0.0149(6) Uani 1 1 d . . . . .
O3 O 0.54850(12) 0.72454(14) 0.31864(10) 0.0196(5) Uani 1 1 d . . . . .
F3 F 0.21439(11) 0.62664(12) 0.44310(9) 0.0261(4) Uani 1 1 d . . . . .
O6 O 0.61232(14) 0.77248(15) 0.47367(11) 0.0277(5) Uani 1 1 d . . . . .
C6 C 0.61888(18) 0.2842(2) 0.36567(14) 0.0166(7) Uani 1 1 d . . . . .
H6 H 0.6542 0.2592 0.4027 0.020 Uiso 1 1 calc R U . . .
F6 F 0.20237(11) 0.76895(12) 0.39782(9) 0.0291(4) Uani 1 1 d . . . . .
N6 N 0.79318(15) 0.68527(17) 0.45507(11) 0.0174(6) Uani 1 1 d . . . . .
O7 O 0.36034(17) 0.5194(2) 0.44617(14) 0.0497(8) Uani 1 1 d G . . . .
H7C H 0.3729 0.4826 0.4795 0.075 Uiso 1 1 d G U . . .
H7D H 0.3198 0.5506 0.4535 0.075 Uiso 1 1 d G U . . .
C7 C 0.46593(17) 0.3893(2) 0.19397(14) 0.0160(6) Uani 1 1 d . . . . .
H7A H 0.5008 0.4215 0.1690 0.019 Uiso 1 1 calc R U . . .
H7B H 0.4409 0.3367 0.1673 0.019 Uiso 1 1 calc R U . . .
N7 N 0.70710(15) 0.89465(17) 0.39275(12) 0.0198(6) Uani 1 1 d . . . . .
O8 O 0.60165(12) 0.62249(15) 0.46213(10) 0.0229(5) Uani 1 1 d . . . . .
C8 C 0.34333(18) 0.4069(2) 0.23519(15) 0.0197(7) Uani 1 1 d . . . . .
H8A H 0.3716 0.3731 0.2742 0.024 Uiso 1 1 calc R U . . .
H8B H 0.3131 0.3617 0.2042 0.024 Uiso 1 1 calc R U . . .
C9 C 0.28620(18) 0.4740(2) 0.25481(14) 0.0196(7) Uani 1 1 d . . . . .
C10 C 0.20752(19) 0.4501(2) 0.25409(16) 0.0272(8) Uani 1 1 d . . . . .
H10 H 0.1884 0.3902 0.2410 0.033 Uiso 1 1 calc R U . . .
C11 C 0.1574(2) 0.5145(3) 0.27265(17) 0.0334(9) Uani 1 1 d . . . . .
H11 H 0.1034 0.4994 0.2727 0.040 Uiso 1 1 calc R U . . .
C14 C 0.36409(18) 0.4949(2) 0.14111(14) 0.0192(7) Uani 1 1 d . . . . .
H14A H 0.3147 0.5276 0.1454 0.023 Uiso 1 1 calc R U . . .
H14B H 0.3492 0.4458 0.1081 0.023 Uiso 1 1 calc R U . . .
C13 C 0.26576(19) 0.6196(2) 0.29186(15) 0.0250(8) Uani 1 1 d . . . . .
H13 H 0.2864 0.6785 0.3060 0.030 Uiso 1 1 calc R U . . .
C12 C 0.1866(2) 0.6011(3) 0.29119(16) 0.0301(8) Uani 1 1 d . . . . .
H12 H 0.1529 0.6470 0.3032 0.036 Uiso 1 1 calc R U . . .
C15 C 0.42021(18) 0.5611(2) 0.11908(14) 0.0173(7) Uani 1 1 d . . . . .
C16 C 0.42955(19) 0.5651(2) 0.05491(15) 0.0226(7) Uani 1 1 d . . . . .
H16 H 0.4004 0.5246 0.0230 0.027 Uiso 1 1 calc R U . . .
C18 C 0.5240(2) 0.6859(2) 0.08521(15) 0.0257(8) Uani 1 1 d . . . . .
H18 H 0.5602 0.7301 0.0748 0.031 Uiso 1 1 calc R U . . .
C17 C 0.4819(2) 0.6287(2) 0.03797(16) 0.0276(8) Uani 1 1 d . . . . .
H17 H 0.4886 0.6328 -0.0058 0.033 Uiso 1 1 calc R U . . .
C19 C 0.5123(2) 0.6775(2) 0.14807(15) 0.0231(7) Uani 1 1 d . . . . .
H19 H 0.5422 0.7162 0.1809 0.028 Uiso 1 1 calc R U . . .
C1 C 0.62649(17) 0.3763(2) 0.34921(13) 0.0137(6) Uani 1 1 d . . . . .
H2 H 0.616(2) 0.553(3) 0.303(2) 0.061(13) Uiso 1 1 d . . . . .
Cl1 Cl 0.54953(5) 0.11499(5) 0.35252(4) 0.02474(18) Uani 1 1 d . . . . .
F1 F 0.11408(12) 0.80818(13) 0.46007(9) 0.0361(5) Uani 1 1 d . . . . .
P1 P 0.16431(5) 0.71735(6) 0.45155(4) 0.02183(19) Uani 1 1 d . . . . .
O1 O 0.57100(12) 0.50149(13) 0.27743(9) 0.0150(4) Uani 1 1 d . . . . .
Cd1 Cd 0.45118(2) 0.58944(2) 0.27249(2) 0.01582(6) Uani 1 1 d . . . . .
C20 C 0.69111(17) 0.4346(2) 0.39069(13) 0.0151(6) Uani 1 1 d . . . . .
H20A H 0.7185 0.3970 0.4281 0.018 Uiso 1 1 calc R U . . .
H20B H 0.6651 0.4866 0.4085 0.018 Uiso 1 1 calc R U . . .
C21 C 0.75443(17) 0.4737(2) 0.35646(13) 0.0150(6) Uani 1 1 d . . . . .
C22 C 0.74280(17) 0.5613(2) 0.32802(13) 0.0151(6) Uani 1 1 d . . . . .
C23 C 0.80169(17) 0.6029(2) 0.30063(13) 0.0153(6) Uani 1 1 d . . . . .
C24 C 0.87132(18) 0.5557(2) 0.29894(14) 0.0175(7) Uani 1 1 d . . . . .
H24 H 0.9115 0.5827 0.2798 0.021 Uiso 1 1 calc R U . . .
C25 C 0.88148(17) 0.4683(2) 0.32560(14) 0.0179(7) Uani 1 1 d . . . . .
C26 C 0.82515(18) 0.4274(2) 0.35504(13) 0.0162(7) Uani 1 1 d . . . . .
H26 H 0.8347 0.3681 0.3741 0.019 Uiso 1 1 calc R U . . .
C27 C 0.78698(19) 0.6992(2) 0.27516(14) 0.0190(7) Uani 1 1 d . . . . .
H27A H 0.8300 0.7174 0.2527 0.023 Uiso 1 1 calc R U . . .
H27B H 0.7356 0.7015 0.2430 0.023 Uiso 1 1 calc R U . . .
C28 C 0.85997(17) 0.7624(2) 0.37838(14) 0.0171(6) Uani 1 1 d . . . . .
H28A H 0.8705 0.8244 0.3978 0.020 Uiso 1 1 calc R U . . .
H28B H 0.9042 0.7473 0.3564 0.020 Uiso 1 1 calc R U . . .
C29 C 0.86031(18) 0.6938(2) 0.43255(14) 0.0160(6) Uani 1 1 d . . . . .
C30 C 0.92958(19) 0.6477(2) 0.46018(15) 0.0213(7) Uani 1 1 d . . . . .
H30 H 0.9762 0.6542 0.4427 0.026 Uiso 1 1 calc R U . . .
C31 C 0.9302(2) 0.5918(2) 0.51376(15) 0.0263(8) Uani 1 1 d . . . . .
H31 H 0.9774 0.5601 0.5339 0.032 Uiso 1 1 calc R U . . .
C32 C 0.8618(2) 0.5830(2) 0.53743(15) 0.0254(8) Uani 1 1 d . . . . .
H32 H 0.8609 0.5452 0.5742 0.030 Uiso 1 1 calc R U . . .
C33 C 0.7946(2) 0.6298(2) 0.50683(14) 0.0231(7) Uani 1 1 d . . . . .
H33 H 0.7470 0.6228 0.5229 0.028 Uiso 1 1 calc R U . . .
C34 C 0.76822(19) 0.8579(2) 0.30149(14) 0.0199(7) Uani 1 1 d . . . . .
H34A H 0.7204 0.8563 0.2655 0.024 Uiso 1 1 calc R U . . .
H34B H 0.8141 0.8789 0.2834 0.024 Uiso 1 1 calc R U . . .
C36 C 0.7893(2) 1.0110(2) 0.35996(16) 0.0261(8) Uani 1 1 d . . . . .
H36 H 0.8220 1.0307 0.3311 0.031 Uiso 1 1 calc R U . . .
C37 C 0.7759(2) 1.0684(2) 0.40939(17) 0.0281(8) Uani 1 1 d . . . . .
H37 H 0.7992 1.1279 0.4150 0.034 Uiso 1 1 calc R U . . .
C38 C 0.7280(2) 1.0375(2) 0.45022(16) 0.0266(8) Uani 1 1 d . . . . .
H38 H 0.7179 1.0755 0.4844 0.032 Uiso 1 1 calc R U . . .
C39 C 0.69496(19) 0.9506(2) 0.44080(15) 0.0233(7) Uani 1 1 d . . . . .
H39 H 0.6624 0.9296 0.4694 0.028 Uiso 1 1 calc R U . . .
C40 C 0.48587(19) 0.7731(2) 0.31608(14) 0.0189(7) Uani 1 1 d . . . . .
C41 C 0.4937(2) 0.8669(2) 0.34487(17) 0.0283(8) Uani 1 1 d . . . . .
H41A H 0.5148 0.8626 0.3920 0.042 Uiso 1 1 calc R U . . .
H41B H 0.4412 0.8967 0.3367 0.042 Uiso 1 1 calc R U . . .
H41C H 0.5304 0.9033 0.3249 0.042 Uiso 1 1 calc R U . . .
C43 C 0.5363(3) 0.6937(3) 0.5397(2) 0.0498(11) Uani 1 1 d . . . . .
H43A H 0.5318 0.7558 0.5568 0.075 Uiso 1 1 calc R U . . .
H43B H 0.5615 0.6530 0.5754 0.075 Uiso 1 1 calc R U . . .
H43C H 0.4830 0.6705 0.5201 0.075 Uiso 1 1 calc R U . . .
C42 C 0.5865(2) 0.6967(2) 0.48881(16) 0.0250(8) Uani 1 1 d . . . . .
C35 C 0.75445(18) 0.9245(2) 0.35320(15) 0.0200(7) Uani 1 1 d . . . . .

loop_
_atom_site_aniso_label
_atom_site_aniso_U_11
_atom_site_aniso_U_22
_atom_site_aniso_U_33
_atom_site_aniso_U_23
_atom_site_aniso_U_13
_atom_site_aniso_U_12
Cd2 0.01369(12) 0.01566(12) 0.01711(11) -0.00016(9) 0.00268(9) -0.00154(9)
C2 0.0104(15) 0.0170(16) 0.0174(14) -0.0016(12) 0.0065(12) -0.0016(13)
F2 0.0463(13) 0.0289(12) 0.0343(11) -0.0064(9) -0.0165(10) 0.0069(10)
O2 0.0136(11) 0.0137(11) 0.0205(11) -0.0034(8) 0.0017(9) -0.0016(9)
N2 0.0097(13) 0.0177(13) 0.0182(13) 0.0021(10) 0.0013(10) -0.0001(11)
Cl2 0.0182(4) 0.0256(4) 0.0324(4) -0.0002(3) 0.0086(3) 0.0042(3)
O5 0.0178(12) 0.0307(13) 0.0223(11) 0.0002(10) 0.0057(10) -0.0026(10)
C5 0.0165(17) 0.0124(15) 0.0262(17) 0.0007(13) 0.0097(13) 0.0001(13)
F5 0.0439(13) 0.0435(13) 0.0257(10) 0.0136(9) 0.0136(9) 0.0149(10)
N5 0.0163(14) 0.0131(13) 0.0186(13) 0.0026(10) 0.0028(11) -0.0029(11)
N4 0.0193(14) 0.0137(13) 0.0205(13) 0.0006(10) 0.0032(11) -0.0022(11)
C4 0.0133(16) 0.0165(16) 0.0208(15) -0.0046(13) 0.0036(13) -0.0035(13)
O4 0.0187(13) 0.0197(12) 0.0332(13) -0.0053(10) 0.0007(10) -0.0001(10)
F4 0.0195(10) 0.0373(11) 0.0232(10) 0.0023(8) 0.0023(8) -0.0011(8)
N3 0.0153(14) 0.0251(15) 0.0210(13) -0.0036(11) 0.0030(11) 0.0009(12)
C3 0.0100(16) 0.0174(16) 0.0182(15) -0.0014(12) 0.0049(12) -0.0006(13)
O3 0.0173(12) 0.0178(11) 0.0228(11) 0.0003(9) 0.0019(9) 0.0035(10)
F3 0.0268(11) 0.0191(10) 0.0320(10) -0.0004(8) 0.0050(9) 0.0065(8)
O6 0.0342(14) 0.0232(13) 0.0303(13) 0.0023(10) 0.0173(11) -0.0010(11)
C6 0.0150(16) 0.0186(17) 0.0179(15) 0.0022(12) 0.0074(13) 0.0035(13)
F6 0.0256(11) 0.0249(10) 0.0369(11) 0.0073(8) 0.0072(9) 0.0017(9)
N6 0.0153(14) 0.0201(14) 0.0162(13) 0.0001(10) 0.0018(11) -0.0038(11)
O7 0.0415(17) 0.062(2) 0.0562(18) 0.0361(15) 0.0329(15) 0.0273(14)
C7 0.0124(16) 0.0156(16) 0.0198(15) -0.0034(12) 0.0027(12) -0.0029(13)
N7 0.0188(14) 0.0192(14) 0.0201(13) 0.0001(11) 0.0011(11) 0.0010(11)
O8 0.0196(12) 0.0256(13) 0.0243(12) -0.0019(10) 0.0066(10) 0.0005(10)
C8 0.0159(17) 0.0172(16) 0.0255(16) 0.0014(13) 0.0036(13) -0.0028(13)
C9 0.0155(17) 0.0256(18) 0.0175(15) 0.0029(13) 0.0028(13) 0.0007(14)
C10 0.0177(18) 0.0303(19) 0.0325(19) -0.0021(15) 0.0031(15) -0.0050(15)
C11 0.0158(19) 0.050(2) 0.036(2) -0.0060(17) 0.0096(16) -0.0032(17)
C14 0.0177(17) 0.0207(17) 0.0177(15) -0.0021(13) 0.0006(13) 0.0004(14)
C13 0.0219(19) 0.0293(19) 0.0227(17) -0.0079(14) 0.0019(14) 0.0040(15)
C12 0.0183(19) 0.044(2) 0.0281(18) -0.0078(16) 0.0051(15) 0.0079(17)
C15 0.0139(16) 0.0167(16) 0.0207(15) 0.0040(12) 0.0024(13) 0.0052(13)
C16 0.0234(18) 0.0248(18) 0.0184(16) 0.0015(13) 0.0013(14) 0.0012(15)
C18 0.027(2) 0.0223(18) 0.0278(18) 0.0074(14) 0.0066(15) -0.0032(15)
C17 0.030(2) 0.032(2) 0.0203(16) 0.0056(14) 0.0047(15) 0.0052(16)
C19 0.029(2) 0.0149(17) 0.0244(17) 0.0024(13) 0.0029(15) -0.0022(14)
C1 0.0104(15) 0.0168(16) 0.0151(14) -0.0023(12) 0.0057(12) -0.0034(12)
Cl1 0.0258(4) 0.0157(4) 0.0322(4) 0.0039(3) 0.0051(4) -0.0020(3)
F1 0.0490(13) 0.0331(12) 0.0253(10) 0.0012(9) 0.0057(10) 0.0239(10)
P1 0.0241(5) 0.0218(5) 0.0184(4) 0.0012(3) 0.0018(4) 0.0070(4)
O1 0.0130(11) 0.0124(11) 0.0187(10) 0.0015(8) 0.0013(9) -0.0022(9)
Cd1 0.01396(12) 0.01612(12) 0.01697(11) -0.00073(9) 0.00231(9) -0.00008(9)
C20 0.0161(16) 0.0171(16) 0.0114(14) -0.0003(11) 0.0015(12) -0.0030(13)
C21 0.0140(16) 0.0192(16) 0.0103(14) -0.0029(12) -0.0008(12) -0.0057(13)
C22 0.0130(16) 0.0190(16) 0.0111(14) -0.0051(12) -0.0024(12) -0.0013(13)
C23 0.0133(16) 0.0186(16) 0.0134(14) -0.0026(12) 0.0015(12) -0.0030(13)
C24 0.0173(17) 0.0209(17) 0.0150(14) -0.0011(12) 0.0048(13) -0.0043(14)
C25 0.0115(16) 0.0242(18) 0.0168(15) -0.0055(13) 0.0004(13) -0.0003(13)
C26 0.0185(17) 0.0154(16) 0.0130(14) -0.0008(12) -0.0005(12) -0.0003(13)
C27 0.0199(17) 0.0192(17) 0.0184(15) -0.0010(13) 0.0052(13) -0.0062(14)
C28 0.0126(16) 0.0184(16) 0.0203(15) -0.0007(12) 0.0035(13) -0.0037(13)
C29 0.0156(17) 0.0146(16) 0.0164(14) -0.0035(12) 0.0002(13) -0.0043(13)
C30 0.0170(17) 0.0230(18) 0.0237(16) -0.0029(13) 0.0038(14) -0.0017(14)
C31 0.029(2) 0.0263(19) 0.0213(16) -0.0009(14) 0.0005(15) 0.0089(16)
C32 0.028(2) 0.0255(19) 0.0207(16) 0.0066(14) -0.0001(15) -0.0032(15)
C33 0.0216(18) 0.0266(18) 0.0197(16) 0.0021(14) 0.0014(14) -0.0065(15)
C34 0.0231(18) 0.0175(17) 0.0188(15) 0.0046(12) 0.0038(14) -0.0017(14)
C36 0.0254(19) 0.0201(18) 0.0322(19) 0.0090(14) 0.0048(15) -0.0012(15)
C37 0.027(2) 0.0158(18) 0.038(2) 0.0010(15) -0.0004(16) -0.0038(15)
C38 0.0252(19) 0.0203(18) 0.0321(19) -0.0020(14) 0.0007(16) 0.0033(15)
C39 0.0204(18) 0.0235(18) 0.0259(17) -0.0008(14) 0.0049(14) 0.0009(15)
C40 0.0201(18) 0.0161(16) 0.0201(16) 0.0030(13) 0.0031(14) 0.0014(14)
C41 0.0233(19) 0.0218(18) 0.0355(19) -0.0012(15) -0.0032(16) 0.0040(15)
C43 0.071(3) 0.037(2) 0.056(3) -0.0027(19) 0.048(2) 0.001(2)
C42 0.0238(19) 0.027(2) 0.0259(17) 0.0026(15) 0.0100(15) 0.0043(15)
C35 0.0171(17) 0.0175(17) 0.0234(16) 0.0050(13) -0.0001(13) 0.0008(13)

loop_
_atom_type_symbol
_atom_type_description
_atom_type_scat_dispersion_real
_atom_type_scat_dispersion_imag
_atom_type_scat_source
C C 0.0034 0.0017 'International Tables Vol C Tables 4.2.6.8 and 6.1.1.4'
H H 0.0000 0.0000 'International Tables Vol C Tables 4.2.6.8 and 6.1.1.4'
Cd Cd -0.7914 1.2221 'International Tables Vol C Tables 4.2.6.8 and 6.1.1.4'
Cl Cl 0.1507 0.1611 'International Tables Vol C Tables 4.2.6.8 and 6.1.1.4'
F F 0.0180 0.0106 'International Tables Vol C Tables 4.2.6.8 and 6.1.1.4'
N N 0.0066 0.0034 'International Tables Vol C Tables 4.2.6.8 and 6.1.1.4'
O O 0.0114 0.0062 'International Tables Vol C Tables 4.2.6.8 and 6.1.1.4'
P P 0.1041 0.0961 'International Tables Vol C Tables 4.2.6.8 and 6.1.1.4'

loop_
_geom_angle_atom_site_label_1
_geom_angle_atom_site_label_2
_geom_angle_atom_site_label_3
_geom_angle
_geom_angle_site_symmetry_1
_geom_angle_site_symmetry_3
_geom_angle_publ_flag
O2 Cd2 N5 75.87(7) . . ?
O2 Cd2 O3 72.89(7) . . ?
O2 Cd2 O6 134.22(8) . . ?
O2 Cd2 N6 88.03(8) . . ?
O2 Cd2 N7 141.34(8) . . ?
O3 Cd2 N5 112.49(7) . . ?
O3 Cd2 N6 158.22(8) . . ?
O3 Cd2 N7 105.91(8) . . ?
O6 Cd2 N5 147.97(8) . . ?
O6 Cd2 O3 90.62(8) . . ?
O6 Cd2 N6 95.55(8) . . ?
O6 Cd2 N7 83.85(8) . . ?
N6 Cd2 N5 71.40(8) . . ?
N6 Cd2 N7 95.53(8) . . ?
N7 Cd2 N5 69.02(8) . . ?
C3 C2 C1 119.7(3) . . ?
O1 C2 C3 117.2(2) . . ?
O1 C2 C1 123.1(3) . . ?
Cd2 O2 H2 128.3(18) . . ?
C22 O2 Cd2 121.07(16) . . ?
C22 O2 H2 107.9(18) . . ?
C7 N2 Cd1 114.51(17) . . ?
C8 N2 C7 111.5(2) . . ?
C8 N2 C14 111.7(2) . . ?
C8 N2 Cd1 107.26(17) . . ?
C14 N2 C7 108.7(2) . . ?
C14 N2 Cd1 103.00(17) . . ?
H5A O5 H5B 104.4 . . ?
Cd1 O5 H5A 109.5 . . ?
Cd1 O5 H5B 109.5 . . ?
C4 C5 C6 120.8(3) . . ?
C4 C5 Cl1 119.1(2) . . ?
C6 C5 Cl1 120.1(2) . . ?
C27 N5 Cd2 114.19(17) . . ?
C28 N5 Cd2 106.96(16) . . ?
C28 N5 C27 110.8(2) . . ?
C34 N5 Cd2 104.52(18) . . ?
C34 N5 C27 108.9(2) . . ?
C34 N5 C28 111.3(2) . . ?
C15 N4 Cd1 116.87(19) . . ?
C19 N4 C15 118.5(3) . . ?
C19 N4 Cd1 124.0(2) . . ?
C5 C4 H4 120.2 . . ?
C5 C4 C3 119.6(3) . . ?
C3 C4 H4 120.2 . . ?
C40 O4 Cd1 100.56(18) . . ?
C9 N3 Cd1 118.1(2) . . ?
C13 N3 C9 118.6(3) . . ?
C13 N3 Cd1 123.4(2) . . ?
C2 C3 C7 119.3(3) . . ?
C4 C3 C2 120.3(3) . . ?
C4 C3 C7 120.3(3) . . ?
Cd2 O3 Cd1 135.10(9) . . ?
C40 O3 Cd2 129.64(19) . . ?
C40 O3 Cd1 86.37(17) . . ?
C42 O6 Cd2 103.1(2) . . ?
C5 C6 H6 119.5 . . ?
C5 C6 C1 121.0(3) . . ?
C1 C6 H6 119.5 . . ?
C29 N6 Cd2 118.56(19) . . ?
C29 N6 C33 118.0(3) . . ?
C33 N6 Cd2 121.6(2) . . ?
H7C O7 H7D 104.5 . . ?
N2 C7 C3 113.4(2) . . ?
N2 C7 H7A 108.9 . . ?
N2 C7 H7B 108.9 . . ?
C3 C7 H7A 108.9 . . ?
C3 C7 H7B 108.9 . . ?
H7A C7 H7B 107.7 . . ?
C39 N7 Cd2 122.4(2) . . ?
C39 N7 C35 118.3(3) . . ?
C35 N7 Cd2 118.0(2) . . ?
N2 C8 H8A 109.3 . . ?
N2 C8 H8B 109.3 . . ?
N2 C8 C9 111.5(2) . . ?
H8A C8 H8B 108.0 . . ?
C9 C8 H8A 109.3 . . ?
C9 C8 H8B 109.3 . . ?
N3 C9 C8 116.9(3) . . ?
N3 C9 C10 121.7(3) . . ?
C10 C9 C8 121.4(3) . . ?
C9 C10 H10 120.5 . . ?
C11 C10 C9 119.0(3) . . ?
C11 C10 H10 120.5 . . ?
C10 C11 H11 120.3 . . ?
C10 C11 C12 119.3(3) . . ?
C12 C11 H11 120.3 . . ?
N2 C14 H14A 109.6 . . ?
N2 C14 H14B 109.6 . . ?
N2 C14 C15 110.4(2) . . ?
H14A C14 H14B 108.1 . . ?
C15 C14 H14A 109.6 . . ?
C15 C14 H14B 109.6 . . ?
N3 C13 H13 118.6 . . ?
N3 C13 C12 122.8(3) . . ?
C12 C13 H13 118.6 . . ?
C11 C12 H12 120.7 . . ?
C13 C12 C11 118.5(3) . . ?
C13 C12 H12 120.7 . . ?
N4 C15 C14 116.2(3) . . ?
N4 C15 C16 121.3(3) . . ?
C16 C15 C14 122.4(3) . . ?
C15 C16 H16 120.4 . . ?
C17 C16 C15 119.2(3) . . ?
C17 C16 H16 120.4 . . ?
C17 C18 H18 120.8 . . ?
C17 C18 C19 118.4(3) . . ?
C19 C18 H18 120.8 . . ?
C16 C17 H17 120.4 . . ?
C18 C17 C16 119.2(3) . . ?
C18 C17 H17 120.4 . . ?
N4 C19 C18 123.2(3) . . ?
N4 C19 H19 118.4 . . ?
C18 C19 H19 118.4 . . ?
C2 C1 C20 122.4(3) . . ?
C6 C1 C2 118.3(3) . . ?
C6 C1 C20 119.3(3) . . ?
F2 P1 F5 89.86(12) . . ?
F2 P1 F4 179.57(13) . . ?
F2 P1 F3 90.04(10) . . ?
F2 P1 F6 90.47(12) . . ?
F2 P1 F1 89.97(11) . . ?
F5 P1 F4 89.88(11) . . ?
F5 P1 F3 90.13(10) . . ?
F5 P1 F6 179.60(12) . . ?
F5 P1 F1 89.81(11) . . ?
F4 P1 F3 90.30(10) . . ?
F4 P1 F1 89.69(11) . . ?
F3 P1 F1 179.94(14) . . ?
F6 P1 F4 89.80(10) . . ?
F6 P1 F3 90.11(10) . . ?
F6 P1 F1 89.95(11) . . ?
C2 O1 H2 123(2) . . ?
C2 O1 Cd1 119.01(17) . . ?
Cd1 O1 H2 99(2) . . ?
N2 Cd1 O3 157.07(7) . . ?
O5 Cd1 N2 106.51(8) . . ?
O5 Cd1 N4 163.66(8) . . ?
O5 Cd1 O4 97.85(8) . . ?
O5 Cd1 N3 84.81(8) . . ?
O5 Cd1 O3 84.35(7) . . ?
O5 Cd1 O1 79.42(7) . . ?
N4 Cd1 N2 70.69(8) . . ?
N4 Cd1 O4 93.25(8) . . ?
N4 Cd1 N3 108.20(9) . . ?
N4 Cd1 O3 93.13(7) . . ?
N4 Cd1 O1 84.29(8) . . ?
O4 Cd1 N2 141.62(8) . . ?
O4 Cd1 N3 84.80(8) . . ?
O4 Cd1 O3 52.24(7) . . ?
O4 Cd1 O1 137.04(7) . . ?
N3 Cd1 N2 68.75(8) . . ?
N3 Cd1 O3 133.39(8) . . ?
N3 Cd1 O1 136.66(8) . . ?
O1 Cd1 N2 77.50(7) . . ?
O1 Cd1 O3 84.99(6) . . ?
C1 C20 H20A 108.2 . . ?
C1 C20 H20B 108.2 . . ?
C1 C20 C21 116.3(2) . . ?
H20A C20 H20B 107.4 . . ?
C21 C20 H20A 108.2 . . ?
C21 C20 H20B 108.2 . . ?
C22 C21 C20 119.1(3) . . ?
C26 C21 C20 122.4(3) . . ?
C26 C21 C22 118.5(3) . . ?
O2 C22 C21 120.0(3) . . ?
O2 C22 C23 118.8(3) . . ?
C23 C22 C21 121.2(3) . . ?
C22 C23 C27 118.0(3) . . ?
C24 C23 C22 119.6(3) . . ?
C24 C23 C27 122.4(3) . . ?
C23 C24 H24 120.6 . . ?
C23 C24 C25 118.8(3) . . ?
C25 C24 H24 120.6 . . ?
C24 C25 Cl2 118.2(2) . . ?
C24 C25 C26 122.4(3) . . ?
C26 C25 Cl2 119.4(2) . . ?
C21 C26 H26 120.3 . . ?
C25 C26 C21 119.5(3) . . ?
C25 C26 H26 120.3 . . ?
N5 C27 C23 111.0(2) . . ?
N5 C27 H27A 109.4 . . ?
N5 C27 H27B 109.4 . . ?
C23 C27 H27A 109.4 . . ?
C23 C27 H27B 109.4 . . ?
H27A C27 H27B 108.0 . . ?
N5 C28 H28A 108.7 . . ?
N5 C28 H28B 108.7 . . ?
N5 C28 C29 114.1(2) . . ?
H28A C28 H28B 107.6 . . ?
C29 C28 H28A 108.7 . . ?
C29 C28 H28B 108.7 . . ?
N6 C29 C28 117.3(3) . . ?
N6 C29 C30 122.2(3) . . ?
C30 C29 C28 120.3(3) . . ?
C29 C30 H30 120.5 . . ?
C29 C30 C31 119.0(3) . . ?
C31 C30 H30 120.5 . . ?
C30 C31 H31 120.4 . . ?
C32 C31 C30 119.2(3) . . ?
C32 C31 H31 120.4 . . ?
C31 C32 H32 120.7 . . ?
C31 C32 C33 118.6(3) . . ?
C33 C32 H32 120.7 . . ?
N6 C33 C32 122.9(3) . . ?
N6 C33 H33 118.5 . . ?
C32 C33 H33 118.5 . . ?
N5 C34 H34A 109.5 . . ?
N5 C34 H34B 109.5 . . ?
N5 C34 C35 110.6(2) . . ?
H34A C34 H34B 108.1 . . ?
C35 C34 H34A 109.5 . . ?
C35 C34 H34B 109.5 . . ?
C37 C36 H36 120.4 . . ?
C35 C36 H36 120.4 . . ?
C35 C36 C37 119.2(3) . . ?
C36 C37 H37 120.6 . . ?
C38 C37 C36 118.7(3) . . ?
C38 C37 H37 120.6 . . ?
C37 C38 H38 120.4 . . ?
C37 C38 C39 119.2(3) . . ?
C39 C38 H38 120.4 . . ?
N7 C39 C38 122.5(3) . . ?
N7 C39 H39 118.7 . . ?
C38 C39 H39 118.7 . . ?
O4 C40 O3 120.4(3) . . ?
O4 C40 C41 120.4(3) . . ?
O3 C40 C41 119.2(3) . . ?
C40 C41 H41A 109.5 . . ?
C40 C41 H41B 109.5 . . ?
C40 C41 H41C 109.5 . . ?
H41A C41 H41B 109.5 . . ?
H41A C41 H41C 109.5 . . ?
H41B C41 H41C 109.5 . . ?
H43A C43 H43B 109.5 . . ?
H43A C43 H43C 109.5 . . ?
H43B C43 H43C 109.5 . . ?
C42 C43 H43A 109.5 . . ?
C42 C43 H43B 109.5 . . ?
C42 C43 H43C 109.5 . . ?
O6 C42 O8 121.5(3) . . ?
O6 C42 C43 119.3(3) . . ?
O8 C42 C43 119.2(3) . . ?
N7 C35 C34 116.2(3) . . ?
N7 C35 C36 122.1(3) . . ?
C36 C35 C34 121.8(3) . . ?

loop_
_geom_bond_atom_site_label_1
_geom_bond_atom_site_label_2
_geom_bond_distance
_geom_bond_site_symmetry_2
_geom_bond_publ_flag
Cd2 O2 2.2734(19) . ?
Cd2 N5 2.542(2) . ?
Cd2 O3 2.316(2) . ?
Cd2 O6 2.296(2) . ?
Cd2 N6 2.352(2) . ?
Cd2 N7 2.393(2) . ?
C2 C3 1.407(4) . ?
C2 C1 1.408(4) . ?
C2 O1 1.350(3) . ?
F2 P1 1.592(2) . ?
O2 H2 1.29(4) . ?
O2 C22 1.344(3) . ?
N2 C7 1.490(4) . ?
N2 C8 1.469(4) . ?
N2 C14 1.479(4) . ?
N2 Cd1 2.478(2) . ?
Cl2 C25 1.754(3) . ?
O5 H5A 0.8731 . ?
O5 H5B 0.8728 . ?
O5 Cd1 2.273(2) . ?
C5 C4 1.375(4) . ?
C5 C6 1.383(4) . ?
C5 Cl1 1.750(3) . ?
F5 P1 1.601(2) . ?
N5 C27 1.489(4) . ?
N5 C28 1.476(4) . ?
N5 C34 1.473(4) . ?
N4 C15 1.347(4) . ?
N4 C19 1.336(4) . ?
N4 Cd1 2.330(2) . ?
C4 H4 0.9500 . ?
C4 C3 1.386(4) . ?
O4 Cd1 2.332(2) . ?
O4 C40 1.259(4) . ?
F4 P1 1.6024(19) . ?
N3 C9 1.345(4) . ?
N3 C13 1.339(4) . ?
N3 Cd1 2.381(3) . ?
C3 C7 1.499(4) . ?
O3 Cd1 2.626(2) . ?
O3 C40 1.275(4) . ?
F3 P1 1.6032(19) . ?
O6 C42 1.252(4) . ?
C6 H6 0.9500 . ?
C6 C1 1.396(4) . ?
F6 P1 1.601(2) . ?
N6 C29 1.337(4) . ?
N6 C33 1.348(4) . ?
O7 H7C 0.8696 . ?
O7 H7D 0.8701 . ?
C7 H7A 0.9900 . ?
C7 H7B 0.9900 . ?
N7 C39 1.345(4) . ?
N7 C35 1.347(4) . ?
O8 C42 1.267(4) . ?
C8 H8A 0.9900 . ?
C8 H8B 0.9900 . ?
C8 C9 1.498(4) . ?
C9 C10 1.388(4) . ?
C10 H10 0.9500 . ?
C10 C11 1.380(5) . ?
C11 H11 0.9500 . ?
C11 C12 1.381(5) . ?
C14 H14A 0.9900 . ?
C14 H14B 0.9900 . ?
C14 C15 1.500(4) . ?
C13 H13 0.9500 . ?
C13 C12 1.378(5) . ?
C12 H12 0.9500 . ?
C15 C16 1.389(4) . ?
C16 H16 0.9500 . ?
C16 C17 1.385(5) . ?
C18 H18 0.9500 . ?
C18 C17 1.376(5) . ?
C18 C19 1.379(4) . ?
C17 H17 0.9500 . ?
C19 H19 0.9500 . ?
C1 C20 1.515(4) . ?
F1 P1 1.606(2) . ?
O1 H2 1.12(4) . ?
O1 Cd1 2.4006(19) . ?
C20 H20A 0.9900 . ?
C20 H20B 0.9900 . ?
C20 C21 1.529(4) . ?
C21 C22 1.403(4) . ?
C21 C26 1.391(4) . ?
C22 C23 1.399(4) . ?
C23 C24 1.383(4) . ?
C23 C27 1.500(4) . ?
C24 H24 0.9500 . ?
C24 C25 1.384(4) . ?
C25 C26 1.384(4) . ?
C26 H26 0.9500 . ?
C27 H27A 0.9900 . ?
C27 H27B 0.9900 . ?
C28 H28A 0.9900 . ?
C28 H28B 0.9900 . ?
C28 C29 1.511(4) . ?
C29 C30 1.379(4) . ?
C30 H30 0.9500 . ?
C30 C31 1.385(4) . ?
C31 H31 0.9500 . ?
C31 C32 1.369(5) . ?
C32 H32 0.9500 . ?
C32 C33 1.375(4) . ?
C33 H33 0.9500 . ?
C34 H34A 0.9900 . ?
C34 H34B 0.9900 . ?
C34 C35 1.508(4) . ?
C36 H36 0.9500 . ?
C36 C37 1.387(5) . ?
C36 C35 1.387(4) . ?
C37 H37 0.9500 . ?
C37 C38 1.379(5) . ?
C38 H38 0.9500 . ?
C38 C39 1.381(4) . ?
C39 H39 0.9500 . ?
C40 C41 1.486(4) . ?
C41 H41A 0.9800 . ?
C41 H41B 0.9800 . ?
C41 H41C 0.9800 . ?
C43 H43A 0.9800 . ?
C43 H43B 0.9800 . ?
C43 H43C 0.9800 . ?
C43 C42 1.504(5) . ?

loop_
_geom_torsion_atom_site_label_1
_geom_torsion_atom_site_label_2
_geom_torsion_atom_site_label_3
_geom_torsion_atom_site_label_4
_geom_torsion
_geom_torsion_site_symmetry_1
_geom_torsion_site_symmetry_2
_geom_torsion_site_symmetry_3
_geom_torsion_site_symmetry_4
_geom_torsion_publ_flag
Cd2 O2 C22 C21 110.7(2) . . . . ?
Cd2 O2 C22 C23 -68.8(3) . . . . ?
Cd2 N5 C27 C23 -62.4(3) . . . . ?
Cd2 N5 C28 C29 34.6(3) . . . . ?
Cd2 N5 C34 C35 50.1(3) . . . . ?
Cd2 O3 C40 O4 -156.9(2) . . . . ?
Cd2 O3 C40 C41 22.1(4) . . . . ?
Cd2 O6 C42 O8 5.2(4) . . . . ?
Cd2 O6 C42 C43 -174.6(3) . . . . ?
Cd2 N6 C29 C28 20.5(3) . . . . ?
Cd2 N6 C29 C30 -164.3(2) . . . . ?
Cd2 N6 C33 C32 164.9(2) . . . . ?
Cd2 N7 C39 C38 167.6(2) . . . . ?
Cd2 N7 C35 C34 11.0(3) . . . . ?
Cd2 N7 C35 C36 -168.3(2) . . . . ?
C2 C3 C7 N2 -72.9(3) . . . . ?
C2 C1 C20 C21 -63.6(4) . . . . ?
O2 C22 C23 C24 -177.7(2) . . . . ?
O2 C22 C23 C27 3.5(4) . . . . ?
N2 C8 C9 N3 -32.5(4) . . . . ?
N2 C8 C9 C10 147.8(3) . . . . ?
N2 C14 C15 N4 -43.1(4) . . . . ?
N2 C14 C15 C16 137.4(3) . . . . ?
Cl2 C25 C26 C21 -178.3(2) . . . . ?
C5 C4 C3 C2 -1.3(4) . . . . ?
C5 C4 C3 C7 176.2(3) . . . . ?
C5 C6 C1 C2 1.7(4) . . . . ?
C5 C6 C1 C20 -180.0(3) . . . . ?
N5 C28 C29 N6 -39.2(4) . . . . ?
N5 C28 C29 C30 145.5(3) . . . . ?
N5 C34 C35 N7 -44.1(4) . . . . ?
N5 C34 C35 C36 135.3(3) . . . . ?
N4 C15 C16 C17 -0.2(5) . . . . ?
C4 C5 C6 C1 2.5(4) . . . . ?
C4 C3 C7 N2 109.6(3) . . . . ?
N3 C9 C10 C11 0.3(5) . . . . ?
N3 C13 C12 C11 2.1(5) . . . . ?
C3 C2 C1 C6 -5.6(4) . . . . ?
C3 C2 C1 C20 176.1(3) . . . . ?
C3 C2 O1 Cd1 60.0(3) . . . . ?
C6 C5 C4 C3 -2.7(4) . . . . ?
C6 C1 C20 C21 118.1(3) . . . . ?
N6 C29 C30 C31 -1.1(4) . . . . ?
C7 N2 C8 C9 171.5(2) . . . . ?
C7 N2 C14 C15 -70.8(3) . . . . ?
C8 N2 C7 C3 -64.7(3) . . . . ?
C8 N2 C14 C15 165.8(2) . . . . ?
C8 C9 C10 C11 180.0(3) . . . . ?
C9 N3 C13 C12 -1.5(5) . . . . ?
C9 C10 C11 C12 0.3(5) . . . . ?
C10 C11 C12 C13 -1.4(5) . . . . ?
C14 N2 C7 C3 171.8(2) . . . . ?
C14 N2 C8 C9 -66.7(3) . . . . ?
C14 C15 C16 C17 179.3(3) . . . . ?
C13 N3 C9 C8 -179.4(3) . . . . ?
C13 N3 C9 C10 0.3(4) . . . . ?
C15 N4 C19 C18 1.7(5) . . . . ?
C15 C16 C17 C18 0.6(5) . . . . ?
C17 C18 C19 N4 -1.2(5) . . . . ?
C19 N4 C15 C14 179.5(3) . . . . ?
C19 N4 C15 C16 -0.9(4) . . . . ?
C19 C18 C17 C16 0.0(5) . . . . ?
C1 C2 C3 C4 5.5(4) . . . . ?
C1 C2 C3 C7 -172.0(3) . . . . ?
C1 C2 O1 Cd1 -121.6(2) . . . . ?
C1 C20 C21 C22 92.0(3) . . . . ?
C1 C20 C21 C26 -91.0(3) . . . . ?
Cl1 C5 C4 C3 177.1(2) . . . . ?
Cl1 C5 C6 C1 -177.3(2) . . . . ?
O1 C2 C3 C4 -176.0(3) . . . . ?
O1 C2 C3 C7 6.5(4) . . . . ?
O1 C2 C1 C6 176.0(3) . . . . ?
O1 C2 C1 C20 -2.3(4) . . . . ?
Cd1 N2 C7 C3 57.3(3) . . . . ?
Cd1 N2 C8 C9 45.5(3) . . . . ?
Cd1 N2 C14 C15 51.0(2) . . . . ?
Cd1 N4 C15 C14 8.2(3) . . . . ?
Cd1 N4 C15 C16 -172.3(2) . . . . ?
Cd1 N4 C19 C18 172.3(2) . . . . ?
Cd1 O4 C40 O3 7.5(3) . . . . ?
Cd1 O4 C40 C41 -171.5(2) . . . . ?
Cd1 N3 C9 C8 0.2(3) . . . . ?
Cd1 N3 C9 C10 179.8(2) . . . . ?
Cd1 N3 C13 C12 178.9(2) . . . . ?
Cd1 O3 C40 O4 -6.6(3) . . . . ?
Cd1 O3 C40 C41 172.4(3) . . . . ?
C20 C21 C22 O2 -4.5(4) . . . . ?
C20 C21 C22 C23 175.0(2) . . . . ?
C20 C21 C26 C25 -177.3(3) . . . . ?
C21 C22 C23 C24 2.8(4) . . . . ?
C21 C22 C23 C27 -176.0(2) . . . . ?
C22 C21 C26 C25 -0.3(4) . . . . ?
C22 C23 C24 C25 -1.1(4) . . . . ?
C22 C23 C27 N5 65.7(3) . . . . ?
C23 C24 C25 Cl2 179.0(2) . . . . ?
C23 C24 C25 C26 -1.3(4) . . . . ?
C24 C23 C27 N5 -113.1(3) . . . . ?
C24 C25 C26 C21 2.0(4) . . . . ?
C26 C21 C22 O2 178.4(2) . . . . ?
C26 C21 C22 C23 -2.1(4) . . . . ?
C27 N5 C28 C29 -90.4(3) . . . . ?
C27 N5 C34 C35 172.6(2) . . . . ?
C27 C23 C24 C25 177.7(3) . . . . ?
C28 N5 C27 C23 58.4(3) . . . . ?
C28 N5 C34 C35 -65.0(3) . . . . ?
C28 C29 C30 C31 174.0(3) . . . . ?
C29 N6 C33 C32 0.7(4) . . . . ?
C29 C30 C31 C32 0.8(5) . . . . ?
C30 C31 C32 C33 0.2(5) . . . . ?
C31 C32 C33 N6 -1.0(5) . . . . ?
C33 N6 C29 C28 -174.8(3) . . . . ?
C33 N6 C29 C30 0.4(4) . . . . ?
C34 N5 C27 C23 -178.8(2) . . . . ?
C34 N5 C28 C29 148.2(3) . . . . ?
C36 C37 C38 C39 0.0(5) . . . . ?
C37 C36 C35 N7 0.8(5) . . . . ?
C37 C36 C35 C34 -178.6(3) . . . . ?
C37 C38 C39 N7 -0.5(5) . . . . ?
C39 N7 C35 C34 178.1(3) . . . . ?
C39 N7 C35 C36 -1.2(4) . . . . ?
C35 N7 C39 C38 1.1(5) . . . . ?
C35 C36 C37 C38 -0.1(5) . . . . ?
